data_4087262
loop_
_publ_author_name
'Smiles, Danil E.'
'Wu, Guang'
'Hrob\'arik, Peter'
'Hayton, Trevor W.'

_publ_section_title
;
 Synthesis, Thermochemistry, Bonding, and 13C NMR Chemical Shift Analysis
 of a Phosphorano-Stabilized Carbene of Thorium
;
_journal_issue 23
_journal_name_full Organometallics
_journal_page_first 4519
_journal_paper_doi 10.1021/acs.organomet.7b00202
_journal_volume 36
_journal_year 2017
_chemical_formula_sum 'C37 H70 N3 P Si6 Th'
_chemical_formula_weight 988.51
_chemical_name_systematic
; 
 ? 
;
_space_group_IT_number 2
_symmetry_cell_setting triclinic
_symmetry_space_group_name_Hall '-P 1'
_symmetry_space_group_name_H-M 'P -1'
_atom_sites_solution_hydrogens geom
_atom_sites_solution_primary direct
_atom_sites_solution_secondary difmap
_audit_creation_method SHELXL-97
_cell_angle_alpha 83.274(2)
_cell_angle_beta 89.827(3)
_cell_angle_gamma 83.061(2)
_cell_formula_units_Z 2
_cell_length_a 10.7597(19)
_cell_length_b 11.701(2)
_cell_length_c 19.500(4)
_cell_measurement_reflns_used 1018
_cell_measurement_temperature 100(2)
_cell_measurement_theta_max 23.875
_cell_measurement_theta_min 21.125
_cell_volume 2420.1(8)
_computing_structure_refinement 'SHELXL-97 (Sheldrick, 2008)'
_computing_structure_solution 'SHELXS-97 (Sheldrick, 2008)'
_diffrn_ambient_temperature 100(2)
_diffrn_measured_fraction_theta_full 0.998
_diffrn_measured_fraction_theta_max 0.998
_diffrn_measurement_device_type 'Bruker KAPPA APEX II'
_diffrn_radiation_monochromator graphite
_diffrn_radiation_source 'fine-focus sealed tube'
_diffrn_radiation_type MoK\a
_diffrn_radiation_wavelength 0.71073
_diffrn_reflns_av_R_equivalents 0.0264
_diffrn_reflns_av_sigmaI/netI 0.0318
_diffrn_reflns_limit_h_max 14
_diffrn_reflns_limit_h_min -13
_diffrn_reflns_limit_k_max 15
_diffrn_reflns_limit_k_min -15
_diffrn_reflns_limit_l_max 25
_diffrn_reflns_limit_l_min -25
_diffrn_reflns_number 30660
_diffrn_reflns_theta_full 28.26
_diffrn_reflns_theta_max 28.26
_diffrn_reflns_theta_min 1.05
_exptl_absorpt_coefficient_mu 3.289
_exptl_absorpt_correction_T_max 0.7457
_exptl_absorpt_correction_T_min 0.5062
_exptl_absorpt_correction_type multi-scan
_exptl_absorpt_process_details SADABS
_exptl_crystal_colour yellow
_exptl_crystal_density_diffrn 1.356
_exptl_crystal_density_method 'not measured'
_exptl_crystal_description plate
_exptl_crystal_F_000 1004
_exptl_crystal_size_max 0.5
_exptl_crystal_size_mid 0.5
_exptl_crystal_size_min 0.1
_refine_diff_density_max 1.806
_refine_diff_density_min -0.900
_refine_diff_density_rms 0.087
_refine_ls_extinction_method none
_refine_ls_goodness_of_fit_ref 1.003
_refine_ls_hydrogen_treatment mixed
_refine_ls_matrix_type full
_refine_ls_number_parameters 455
_refine_ls_number_reflns 11981
_refine_ls_number_restraints 0
_refine_ls_restrained_S_all 1.003
_refine_ls_R_factor_all 0.0226
_refine_ls_R_factor_gt 0.0203
_refine_ls_shift/su_max 0.008
_refine_ls_shift/su_mean 0.000
_refine_ls_structure_factor_coef Fsqd
_refine_ls_weighting_details 'calc w=1/[\s^2^(Fo^2^)+(0.0237P)^2^+1.2717P] where P=(Fo^2^+2Fc^2^)/3'
_refine_ls_weighting_scheme calc
_refine_ls_wR_factor_gt 0.0481
_refine_ls_wR_factor_ref 0.0491
_reflns_number_gt 11324
_reflns_number_total 11981
_reflns_threshold_expression >2sigma(I)
_cod_data_source_file om7b00202_si_003.cif
_cod_data_source_block ds_10_96_0m_a
_cod_depositor_comments
;
The following automatic conversions were performed:

'_symmetry_cell_setting' value 'Triclinic' changed to 'triclinic'
according to
/home/data/users/saulius/crontab/automatic-downloads/rss-feeds/ACS/lib/dictionaries/cif_core.dic
dictionary named 'cif_core.dic' version 2.4.2 from 2011-04-26.

Automatic conversion script
Id: cif_fix_values 4973 2017-02-22 13:04:09Z antanas 

 Adding full bibliography for 4087262.cif.
;
_cod_original_cell_volume 2420.2(7)
_cod_original_sg_symbol_H-M P-1
_cod_database_code 4087262

loop_
_symmetry_equiv_pos_as_xyz
'x, y, z'
'-x, -y, -z'

loop_
_atom_site_label
_atom_site_type_symbol
_atom_site_fract_x
_atom_site_fract_y
_atom_site_fract_z
_atom_site_U_iso_or_equiv
_atom_site_adp_type
_atom_site_occupancy
_atom_site_symmetry_multiplicity
_atom_site_calc_flag
_atom_site_refinement_flags
Th1 Th 0.200862(6) 0.756255(5) 0.784292(3) 0.00925(3) Uani 1 1 d .
P1 P 0.41520(5) 0.63590(4) 0.64155(3) 0.01164(10) Uani 1 1 d .
Si2 Si -0.01855(5) 0.98434(5) 0.80724(3) 0.01414(11) Uani 1 1 d .
Si6 Si -0.04983(5) 0.57241(5) 0.77942(3) 0.01618(12) Uani 1 1 d .
Si3 Si 0.42615(6) 0.90795(5) 0.84393(3) 0.01724(12) Uani 1 1 d .
Si5 Si 0.20239(6) 0.46439(5) 0.83708(3) 0.01580(11) Uani 1 1 d .
Si1 Si 0.05201(6) 0.99523(5) 0.65893(3) 0.01664(12) Uani 1 1 d .
Si4 Si 0.29389(6) 0.78533(5) 0.96062(3) 0.01917(12) Uani 1 1 d .
N3 N 0.10356(16) 0.58600(14) 0.80147(9) 0.0139(3) Uani 1 1 d .
N2 N 0.31081(16) 0.82170(14) 0.87252(9) 0.0145(3) Uani 1 1 d .
N1 N 0.06615(16) 0.92315(14) 0.74204(9) 0.0127(3) Uani 1 1 d .
C26 C 0.47903(19) 0.48288(16) 0.65958(11) 0.0139(4) Uani 1 1 d .
C27 C 0.4459(2) 0.39845(17) 0.62039(11) 0.0172(4) Uani 1 1 d .
H27 H 0.3918 0.4204 0.5814 0.021 Uiso 1 1 calc R
C20 C 0.28833(18) 0.63396(16) 0.58096(11) 0.0124(4) Uani 1 1 d .
C32 C 0.53961(19) 0.69837(18) 0.59187(11) 0.0151(4) Uani 1 1 d .
C21 C 0.2993(2) 0.66762(17) 0.51034(11) 0.0170(4) Uani 1 1 d .
H21 H 0.3760 0.6905 0.4926 0.020 Uiso 1 1 calc R
C14 C 0.2464(2) 0.35630(18) 0.77515(13) 0.0236(5) Uani 1 1 d .
H14A H 0.1717 0.3233 0.7621 0.035 Uiso 1 1 calc R
H14B H 0.3080 0.2943 0.7971 0.035 Uiso 1 1 calc R
H14C H 0.2828 0.3947 0.7338 0.035 Uiso 1 1 calc R
C7 C 0.3849(2) 0.98344(19) 0.75524(12) 0.0210(4) Uani 1 1 d .
H7A H 0.3694 0.9261 0.7245 0.031 Uiso 1 1 calc R
H7B H 0.4544 1.0248 0.7374 0.031 Uiso 1 1 calc R
H7C H 0.3095 1.0388 0.7575 0.031 Uiso 1 1 calc R
C31 C 0.5604(2) 0.45003(19) 0.71569(12) 0.0208(4) Uani 1 1 d .
H31 H 0.5841 0.5069 0.7424 0.025 Uiso 1 1 calc R
C13 C 0.3549(2) 0.51011(19) 0.86427(12) 0.0209(4) Uani 1 1 d .
H13A H 0.3938 0.5497 0.8242 0.031 Uiso 1 1 calc R
H13B H 0.4112 0.4415 0.8831 0.031 Uiso 1 1 calc R
H13C H 0.3392 0.5629 0.8997 0.031 Uiso 1 1 calc R
C37 C 0.5389(2) 0.81876(19) 0.58403(13) 0.0230(5) Uani 1 1 d .
H37 H 0.4752 0.8659 0.6051 0.028 Uiso 1 1 calc R
C25 C 0.1752(2) 0.59934(17) 0.60612(11) 0.0160(4) Uani 1 1 d .
H25 H 0.1671 0.5752 0.6540 0.019 Uiso 1 1 calc R
C28 C 0.4919(2) 0.28191(18) 0.63818(13) 0.0218(5) Uani 1 1 d .
H28 H 0.4677 0.2246 0.6120 0.026 Uiso 1 1 calc R
C5 C 0.0625(2) 1.09424(18) 0.84611(12) 0.0227(5) Uani 1 1 d .
H5A H 0.1456 1.0589 0.8631 0.034 Uiso 1 1 calc R
H5B H 0.0131 1.1216 0.8846 0.034 Uiso 1 1 calc R
H5C H 0.0713 1.1599 0.8110 0.034 Uiso 1 1 calc R
C33 C 0.6342(2) 0.63062(19) 0.56102(12) 0.0191(4) Uani 1 1 d .
H33 H 0.6359 0.5487 0.5661 0.023 Uiso 1 1 calc R
C6 C -0.0439(2) 0.86682(18) 0.87817(12) 0.0192(4) Uani 1 1 d .
H6A H -0.0848 0.8068 0.8591 0.029 Uiso 1 1 calc R
H6B H -0.0971 0.8997 0.9136 0.029 Uiso 1 1 calc R
H6C H 0.0370 0.8325 0.8988 0.029 Uiso 1 1 calc R
C22 C 0.1984(2) 0.66788(18) 0.46563(12) 0.0201(4) Uani 1 1 d .
H22 H 0.2063 0.6912 0.4177 0.024 Uiso 1 1 calc R
C36 C 0.6305(2) 0.8697(2) 0.54576(15) 0.0306(6) Uani 1 1 d .
H36 H 0.6290 0.9516 0.5402 0.037 Uiso 1 1 calc R
C34 C 0.7264(2) 0.6824(2) 0.52277(12) 0.0245(5) Uani 1 1 d .
H34 H 0.7905 0.6357 0.5017 0.029 Uiso 1 1 calc R
C18 C -0.1174(2) 0.70145(18) 0.71931(12) 0.0203(4) Uani 1 1 d .
H18A H -0.1222 0.7711 0.7431 0.030 Uiso 1 1 calc R
H18B H -0.2016 0.6900 0.7046 0.030 Uiso 1 1 calc R
H18C H -0.0639 0.7107 0.6788 0.030 Uiso 1 1 calc R
C24 C 0.0747(2) 0.59999(18) 0.56150(12) 0.0193(4) Uani 1 1 d .
H24 H -0.0021 0.5771 0.5790 0.023 Uiso 1 1 calc R
C19 C 0.3650(2) 0.70532(18) 0.70896(11) 0.0153(4) Uani 1 1 d .
C10 C 0.2243(3) 0.9111(2) 1.00631(13) 0.0291(5) Uani 1 1 d .
H10A H 0.2800 0.9719 1.0015 0.044 Uiso 1 1 calc R
H10B H 0.2145 0.8846 1.0554 0.044 Uiso 1 1 calc R
H10C H 0.1423 0.9420 0.9858 0.044 Uiso 1 1 calc R
C23 C 0.0861(2) 0.63393(18) 0.49137(12) 0.0202(4) Uani 1 1 d .
H23 H 0.0172 0.6340 0.4610 0.024 Uiso 1 1 calc R
C29 C 0.5724(2) 0.25029(19) 0.69397(14) 0.0252(5) Uani 1 1 d .
H29 H 0.6043 0.1712 0.7059 0.030 Uiso 1 1 calc R
C1 C 0.0789(2) 1.15109(18) 0.65551(12) 0.0231(5) Uani 1 1 d .
H1A H 0.0163 1.1914 0.6837 0.035 Uiso 1 1 calc R
H1B H 0.0714 1.1876 0.6076 0.035 Uiso 1 1 calc R
H1C H 0.1629 1.1557 0.6734 0.035 Uiso 1 1 calc R
C15 C 0.1347(2) 0.38426(19) 0.91468(13) 0.0263(5) Uani 1 1 d .
H15A H 0.1053 0.4390 0.9473 0.039 Uiso 1 1 calc R
H15B H 0.1992 0.3255 0.9370 0.039 Uiso 1 1 calc R
H15C H 0.0644 0.3464 0.9002 0.039 Uiso 1 1 calc R
C8 C 0.4465(3) 1.0284(2) 0.89664(14) 0.0311(6) Uani 1 1 d .
H8A H 0.3664 1.0776 0.8990 0.047 Uiso 1 1 calc R
H8B H 0.5091 1.0749 0.8752 0.047 Uiso 1 1 calc R
H8C H 0.4744 0.9957 0.9434 0.047 Uiso 1 1 calc R
C12 C 0.1852(2) 0.6705(2) 0.97908(13) 0.0277(5) Uani 1 1 d .
H12A H 0.1481 0.6554 0.9357 0.042 Uiso 1 1 calc R
H12B H 0.1186 0.6976 1.0098 0.042 Uiso 1 1 calc R
H12C H 0.2324 0.5990 1.0013 0.042 Uiso 1 1 calc R
C35 C 0.7246(2) 0.8012(2) 0.51546(13) 0.0287(5) Uani 1 1 d .
H35 H 0.7879 0.8363 0.4897 0.034 Uiso 1 1 calc R
C2 C 0.1647(3) 0.9255(2) 0.59966(13) 0.0405(8) Uani 1 1 d .
H2A H 0.2502 0.9246 0.6170 0.061 Uiso 1 1 calc R
H2B H 0.1560 0.9692 0.5535 0.061 Uiso 1 1 calc R
H2C H 0.1474 0.8458 0.5971 0.061 Uiso 1 1 calc R
C30 C 0.6070(2) 0.3339(2) 0.73271(14) 0.0259(5) Uani 1 1 d .
H30 H 0.6627 0.3118 0.7710 0.031 Uiso 1 1 calc R
C17 C -0.1539(2) 0.5583(2) 0.85623(14) 0.0278(5) Uani 1 1 d .
H17A H -0.1253 0.4866 0.8860 0.042 Uiso 1 1 calc R
H17B H -0.2401 0.5561 0.8408 0.042 Uiso 1 1 calc R
H17C H -0.1509 0.6248 0.8821 0.042 Uiso 1 1 calc R
C4 C -0.1792(2) 1.0559(2) 0.78016(14) 0.0286(5) Uani 1 1 d .
H4A H -0.1722 1.1251 0.7475 0.043 Uiso 1 1 calc R
H4B H -0.2254 1.0782 0.8209 0.043 Uiso 1 1 calc R
H4C H -0.2239 1.0017 0.7579 0.043 Uiso 1 1 calc R
C9 C 0.5834(2) 0.8193(2) 0.84093(16) 0.0323(6) Uani 1 1 d .
H9A H 0.6108 0.7876 0.8879 0.049 Uiso 1 1 calc R
H9B H 0.6443 0.8685 0.8201 0.049 Uiso 1 1 calc R
H9C H 0.5770 0.7556 0.8132 0.049 Uiso 1 1 calc R
C16 C -0.0644(2) 0.4425(2) 0.73268(14) 0.0270(5) Uani 1 1 d .
H16A H -0.0034 0.4402 0.6953 0.041 Uiso 1 1 calc R
H16B H -0.1492 0.4481 0.7134 0.041 Uiso 1 1 calc R
H16C H -0.0481 0.3716 0.7651 0.041 Uiso 1 1 calc R
C11 C 0.4464(3) 0.7265(2) 1.00514(14) 0.0350(6) Uani 1 1 d .
H11A H 0.4838 0.6585 0.9842 0.052 Uiso 1 1 calc R
H11B H 0.4317 0.7042 1.0542 0.052 Uiso 1 1 calc R
H11C H 0.5035 0.7861 1.0003 0.052 Uiso 1 1 calc R
C3 C -0.1062(3) 0.9962(3) 0.61766(15) 0.0393(7) Uani 1 1 d .
H3A H -0.1272 0.9166 0.6201 0.059 Uiso 1 1 calc R
H3B H -0.1043 1.0296 0.5692 0.059 Uiso 1 1 calc R
H3C H -0.1695 1.0429 0.6422 0.059 Uiso 1 1 calc R
H50 H 0.437(3) 0.723(3) 0.7307(16) 0.037(8) Uiso 1 1 d .

loop_
_atom_site_aniso_label
_atom_site_aniso_U_11
_atom_site_aniso_U_22
_atom_site_aniso_U_33
_atom_site_aniso_U_23
_atom_site_aniso_U_13
_atom_site_aniso_U_12
Th1 0.01009(4) 0.00846(4) 0.00917(4) -0.00161(2) 0.00017(2) -0.00037(2)
P1 0.0100(2) 0.0122(2) 0.0131(2) -0.00371(18) 0.00165(18) -0.00081(17)
Si2 0.0138(3) 0.0115(2) 0.0161(3) -0.0012(2) 0.0003(2) 0.0019(2)
Si6 0.0129(3) 0.0131(2) 0.0229(3) -0.0017(2) 0.0026(2) -0.0031(2)
Si3 0.0152(3) 0.0191(3) 0.0190(3) -0.0056(2) -0.0028(2) -0.0049(2)
Si5 0.0167(3) 0.0108(2) 0.0188(3) 0.0014(2) 0.0035(2) -0.0005(2)
Si1 0.0257(3) 0.0116(2) 0.0115(3) -0.0002(2) -0.0046(2) 0.0012(2)
Si4 0.0232(3) 0.0221(3) 0.0106(3) -0.0019(2) -0.0027(2) 0.0040(2)
N3 0.0130(8) 0.0118(7) 0.0171(9) -0.0015(6) 0.0022(7) -0.0019(6)
N2 0.0151(8) 0.0150(8) 0.0140(9) -0.0048(6) -0.0018(7) -0.0009(6)
N1 0.0151(8) 0.0124(7) 0.0103(8) -0.0009(6) -0.0037(6) -0.0005(6)
C26 0.0108(9) 0.0134(9) 0.0170(10) -0.0016(7) 0.0032(8) 0.0001(7)
C27 0.0169(10) 0.0165(9) 0.0179(11) -0.0036(8) 0.0013(8) 0.0015(8)
C20 0.0116(9) 0.0103(8) 0.0156(10) -0.0051(7) -0.0011(7) 0.0013(7)
C32 0.0128(9) 0.0196(10) 0.0140(10) -0.0038(8) 0.0001(8) -0.0047(7)
C21 0.0170(10) 0.0171(9) 0.0172(10) -0.0037(8) 0.0024(8) -0.0010(8)
C14 0.0231(12) 0.0139(9) 0.0338(13) -0.0037(9) 0.0081(10) -0.0015(8)
C7 0.0261(12) 0.0197(10) 0.0190(11) -0.0030(8) 0.0015(9) -0.0100(9)
C31 0.0157(10) 0.0201(10) 0.0265(12) -0.0024(9) -0.0040(9) -0.0016(8)
C13 0.0198(11) 0.0183(10) 0.0227(12) 0.0016(8) -0.0001(9) 0.0009(8)
C37 0.0199(11) 0.0204(10) 0.0299(13) -0.0057(9) 0.0066(10) -0.0050(8)
C25 0.0152(10) 0.0163(9) 0.0166(10) -0.0017(8) 0.0004(8) -0.0019(7)
C28 0.0197(11) 0.0128(9) 0.0330(13) -0.0045(9) 0.0045(9) -0.0003(8)
C5 0.0317(13) 0.0165(10) 0.0218(12) -0.0077(8) 0.0053(10) -0.0049(9)
C33 0.0163(10) 0.0229(10) 0.0197(11) -0.0079(8) 0.0023(8) -0.0037(8)
C6 0.0210(11) 0.0179(10) 0.0183(11) -0.0014(8) 0.0036(9) -0.0013(8)
C22 0.0234(11) 0.0207(10) 0.0153(10) -0.0010(8) -0.0026(9) 0.0001(8)
C36 0.0312(14) 0.0238(11) 0.0387(15) -0.0028(10) 0.0099(11) -0.0123(10)
C34 0.0150(11) 0.0398(13) 0.0218(12) -0.0126(10) 0.0054(9) -0.0071(9)
C18 0.0169(10) 0.0200(10) 0.0246(12) -0.0047(9) -0.0019(9) -0.0023(8)
C24 0.0141(10) 0.0217(10) 0.0230(12) -0.0037(8) 0.0003(8) -0.0041(8)
C19 0.0132(10) 0.0184(9) 0.0155(10) -0.0069(8) 0.0013(8) -0.0024(8)
C10 0.0375(15) 0.0337(13) 0.0162(12) -0.0094(10) 0.0007(10) 0.0020(11)
C23 0.0186(11) 0.0180(10) 0.0233(12) -0.0013(8) -0.0079(9) -0.0004(8)
C29 0.0163(11) 0.0160(10) 0.0407(15) 0.0036(9) 0.0016(10) 0.0022(8)
C1 0.0353(13) 0.0148(10) 0.0182(11) 0.0003(8) 0.0000(10) -0.0016(9)
C15 0.0310(13) 0.0182(10) 0.0274(13) 0.0060(9) 0.0076(10) -0.0021(9)
C8 0.0360(15) 0.0329(13) 0.0283(14) -0.0099(11) -0.0086(11) -0.0137(11)
C12 0.0346(14) 0.0264(11) 0.0186(12) 0.0055(9) 0.0089(10) 0.0028(10)
C35 0.0226(12) 0.0404(14) 0.0262(13) -0.0049(11) 0.0085(10) -0.0158(10)
C2 0.069(2) 0.0305(13) 0.0147(12) -0.0013(10) 0.0047(12) 0.0228(13)
C30 0.0152(11) 0.0248(11) 0.0347(14) 0.0050(10) -0.0082(10) 0.0017(9)
C17 0.0211(12) 0.0256(11) 0.0350(14) 0.0036(10) 0.0099(10) -0.0030(9)
C4 0.0209(12) 0.0312(12) 0.0292(13) 0.0037(10) 0.0009(10) 0.0079(10)
C9 0.0146(11) 0.0377(14) 0.0451(16) -0.0061(12) -0.0024(11) -0.0037(10)
C16 0.0209(12) 0.0197(11) 0.0428(15) -0.0094(10) -0.0007(10) -0.0064(9)
C11 0.0371(15) 0.0416(15) 0.0222(13) -0.0017(11) -0.0138(11) 0.0097(12)
C3 0.0472(17) 0.0419(15) 0.0279(14) 0.0090(12) -0.0234(13) -0.0136(13)

loop_
_atom_type_symbol
_atom_type_description
_atom_type_scat_dispersion_real
_atom_type_scat_dispersion_imag
_atom_type_scat_source
C C 0.0033 0.0016 'International Tables Vol C Tables 4.2.6.8 and 6.1.1.4'
H H 0.0000 0.0000 'International Tables Vol C Tables 4.2.6.8 and 6.1.1.4'
N N 0.0061 0.0033 'International Tables Vol C Tables 4.2.6.8 and 6.1.1.4'
Si Si 0.0817 0.0704 'International Tables Vol C Tables 4.2.6.8 and 6.1.1.4'
P P 0.1023 0.0942 'International Tables Vol C Tables 4.2.6.8 and 6.1.1.4'
Th Th -7.2400 8.8979 'International Tables Vol C Tables 4.2.6.8 and 6.1.1.4'

loop_
_geom_angle_atom_site_label_1
_geom_angle_atom_site_label_2
_geom_angle_atom_site_label_3
_geom_angle
N2 Th1 N3 122.35(6)
N2 Th1 N1 102.39(6)
N3 Th1 N1 114.31(6)
N2 Th1 C19 101.10(7)
N3 Th1 C19 102.26(7)
N1 Th1 C19 114.11(7)
C19 P1 C20 110.90(10)
C19 P1 C32 114.95(10)
C20 P1 C32 106.22(10)
C19 P1 C26 117.46(10)
C20 P1 C26 103.52(9)
C32 P1 C26 102.55(9)
N1 Si2 C5 113.26(10)
N1 Si2 C4 114.26(10)
C5 Si2 C4 106.95(12)
N1 Si2 C6 108.95(9)
C5 Si2 C6 107.52(11)
C4 Si2 C6 105.42(11)
N3 Si6 C17 112.79(11)
N3 Si6 C18 110.32(9)
C17 Si6 C18 108.15(11)
N3 Si6 C16 113.33(10)
C17 Si6 C16 106.10(12)
C18 Si6 C16 105.75(11)
N2 Si3 C8 115.25(11)
N2 Si3 C7 109.95(10)
C8 Si3 C7 104.23(11)
N2 Si3 C9 111.38(11)
C8 Si3 C9 106.88(13)
C7 Si3 C9 108.77(12)
N3 Si5 C14 113.82(10)
N3 Si5 C15 113.19(10)
C14 Si5 C15 106.83(11)
N3 Si5 C13 109.54(9)
C14 Si5 C13 105.14(11)
C15 Si5 C13 107.86(11)
N1 Si1 C2 111.38(10)
N1 Si1 C1 112.49(10)
C2 Si1 C1 107.81(13)
N1 Si1 C3 113.94(11)
C2 Si1 C3 104.84(15)
C1 Si1 C3 105.85(12)
N2 Si4 C11 112.44(11)
N2 Si4 C10 113.30(10)
C11 Si4 C10 106.99(12)
N2 Si4 C12 111.45(10)
C11 Si4 C12 106.72(13)
C10 Si4 C12 105.44(12)
Si6 N3 Si5 119.88(10)
Si6 N3 Th1 126.21(9)
Si5 N3 Th1 113.87(9)
Si4 N2 Si3 118.91(10)
Si4 N2 Th1 126.37(9)
Si3 N2 Th1 114.60(9)
Si2 N1 Si1 118.37(10)
Si2 N1 Th1 112.31(8)
Si1 N1 Th1 129.08(9)
C31 C26 C27 119.32(19)
C31 C26 P1 118.35(16)
C27 C26 P1 122.31(16)
C28 C27 C26 120.3(2)
C28 C27 H27 119.8
C26 C27 H27 119.8
C21 C20 C25 119.09(19)
C21 C20 P1 122.16(16)
C25 C20 P1 118.74(16)
C33 C32 C37 119.0(2)
C33 C32 P1 122.38(16)
C37 C32 P1 118.61(16)
C22 C21 C20 120.4(2)
C22 C21 H21 119.8
C20 C21 H21 119.8
Si5 C14 H14A 109.5
Si5 C14 H14B 109.5
H14A C14 H14B 109.5
Si5 C14 H14C 109.5
H14A C14 H14C 109.5
H14B C14 H14C 109.5
Si3 C7 H7A 109.5
Si3 C7 H7B 109.5
H7A C7 H7B 109.5
Si3 C7 H7C 109.5
H7A C7 H7C 109.5
H7B C7 H7C 109.5
C26 C31 C30 120.1(2)
C26 C31 H31 120.0
C30 C31 H31 120.0
Si5 C13 H13A 109.5
Si5 C13 H13B 109.5
H13A C13 H13B 109.5
Si5 C13 H13C 109.5
H13A C13 H13C 109.5
H13B C13 H13C 109.5
C36 C37 C32 120.4(2)
C36 C37 H37 119.8
C32 C37 H37 119.8
C24 C25 C20 120.4(2)
C24 C25 H25 119.8
C20 C25 H25 119.8
C29 C28 C27 119.8(2)
C29 C28 H28 120.1
C27 C28 H28 120.1
Si2 C5 H5A 109.5
Si2 C5 H5B 109.5
H5A C5 H5B 109.5
Si2 C5 H5C 109.5
H5A C5 H5C 109.5
H5B C5 H5C 109.5
C34 C33 C32 120.3(2)
C34 C33 H33 119.8
C32 C33 H33 119.8
Si2 C6 H6A 109.5
Si2 C6 H6B 109.5
H6A C6 H6B 109.5
Si2 C6 H6C 109.5
H6A C6 H6C 109.5
H6B C6 H6C 109.5
C23 C22 C21 119.9(2)
C23 C22 H22 120.0
C21 C22 H22 120.0
C37 C36 C35 120.0(2)
C37 C36 H36 120.0
C35 C36 H36 120.0
C35 C34 C33 120.1(2)
C35 C34 H34 120.0
C33 C34 H34 120.0
Si6 C18 H18A 109.5
Si6 C18 H18B 109.5
H18A C18 H18B 109.5
Si6 C18 H18C 109.5
H18A C18 H18C 109.5
H18B C18 H18C 109.5
C25 C24 C23 120.3(2)
C25 C24 H24 119.9
C23 C24 H24 119.9
P1 C19 Th1 148.54(12)
P1 C19 H50 106.3(18)
Th1 C19 H50 104.3(18)
Si4 C10 H10A 109.5
Si4 C10 H10B 109.5
H10A C10 H10B 109.5
Si4 C10 H10C 109.5
H10A C10 H10C 109.5
H10B C10 H10C 109.5
C24 C23 C22 119.9(2)
C24 C23 H23 120.0
C22 C23 H23 120.0
C28 C29 C30 120.2(2)
C28 C29 H29 119.9
C30 C29 H29 119.9
Si1 C1 H1A 109.5
Si1 C1 H1B 109.5
H1A C1 H1B 109.5
Si1 C1 H1C 109.5
H1A C1 H1C 109.5
H1B C1 H1C 109.5
Si5 C15 H15A 109.5
Si5 C15 H15B 109.5
H15A C15 H15B 109.5
Si5 C15 H15C 109.5
H15A C15 H15C 109.5
H15B C15 H15C 109.5
Si3 C8 H8A 109.5
Si3 C8 H8B 109.5
H8A C8 H8B 109.5
Si3 C8 H8C 109.5
H8A C8 H8C 109.5
H8B C8 H8C 109.5
Si4 C12 H12A 109.5
Si4 C12 H12B 109.5
H12A C12 H12B 109.5
Si4 C12 H12C 109.5
H12A C12 H12C 109.5
H12B C12 H12C 109.5
C34 C35 C36 120.1(2)
C34 C35 H35 119.9
C36 C35 H35 119.9
Si1 C2 H2A 109.5
Si1 C2 H2B 109.5
H2A C2 H2B 109.5
Si1 C2 H2C 109.5
H2A C2 H2C 109.5
H2B C2 H2C 109.5
C29 C30 C31 120.3(2)
C29 C30 H30 119.9
C31 C30 H30 119.9
Si6 C17 H17A 109.5
Si6 C17 H17B 109.5
H17A C17 H17B 109.5
Si6 C17 H17C 109.5
H17A C17 H17C 109.5
H17B C17 H17C 109.5
Si2 C4 H4A 109.5
Si2 C4 H4B 109.5
H4A C4 H4B 109.5
Si2 C4 H4C 109.5
H4A C4 H4C 109.5
H4B C4 H4C 109.5
Si3 C9 H9A 109.5
Si3 C9 H9B 109.5
H9A C9 H9B 109.5
Si3 C9 H9C 109.5
H9A C9 H9C 109.5
H9B C9 H9C 109.5
Si6 C16 H16A 109.5
Si6 C16 H16B 109.5
H16A C16 H16B 109.5
Si6 C16 H16C 109.5
H16A C16 H16C 109.5
H16B C16 H16C 109.5
Si4 C11 H11A 109.5
Si4 C11 H11B 109.5
H11A C11 H11B 109.5
Si4 C11 H11C 109.5
H11A C11 H11C 109.5
H11B C11 H11C 109.5
Si1 C3 H3A 109.5
Si1 C3 H3B 109.5
H3A C3 H3B 109.5
Si1 C3 H3C 109.5
H3A C3 H3C 109.5
H3B C3 H3C 109.5

loop_
_geom_bond_atom_site_label_1
_geom_bond_atom_site_label_2
_geom_bond_distance
Th1 N2 2.3422(18)
Th1 N3 2.3500(17)
Th1 N1 2.3536(16)
Th1 C19 2.359(2)
P1 C19 1.679(2)
P1 C20 1.812(2)
P1 C32 1.824(2)
P1 C26 1.832(2)
Si2 N1 1.7343(18)
Si2 C5 1.869(2)
Si2 C4 1.876(2)
Si2 C6 1.877(2)
Si6 N3 1.7372(19)
Si6 C17 1.871(2)
Si6 C18 1.873(2)
Si6 C16 1.884(2)
Si3 N2 1.7424(19)
Si3 C8 1.872(2)
Si3 C7 1.876(2)
Si3 C9 1.879(3)
Si5 N3 1.7450(18)
Si5 C14 1.869(2)
Si5 C15 1.877(2)
Si5 C13 1.883(2)
Si1 N1 1.7353(18)
Si1 C2 1.856(3)
Si1 C1 1.874(2)
Si1 C3 1.884(3)
Si4 N2 1.7353(19)
Si4 C11 1.875(3)
Si4 C10 1.886(2)
Si4 C12 1.888(3)
C26 C31 1.392(3)
C26 C27 1.397(3)
C27 C28 1.397(3)
C27 H27 0.9500
C20 C21 1.396(3)
C20 C25 1.398(3)
C32 C33 1.392(3)
C32 C37 1.398(3)
C21 C22 1.394(3)
C21 H21 0.9500
C14 H14A 0.9800
C14 H14B 0.9800
C14 H14C 0.9800
C7 H7A 0.9800
C7 H7B 0.9800
C7 H7C 0.9800
C31 C30 1.392(3)
C31 H31 0.9500
C13 H13A 0.9800
C13 H13B 0.9800
C13 H13C 0.9800
C37 C36 1.385(3)
C37 H37 0.9500
C25 C24 1.389(3)
C25 H25 0.9500
C28 C29 1.381(3)
C28 H28 0.9500
C5 H5A 0.9800
C5 H5B 0.9800
C5 H5C 0.9800
C33 C34 1.393(3)
C33 H33 0.9500
C6 H6A 0.9800
C6 H6B 0.9800
C6 H6C 0.9800
C22 C23 1.391(3)
C22 H22 0.9500
C36 C35 1.389(4)
C36 H36 0.9500
C34 C35 1.379(4)
C34 H34 0.9500
C18 H18A 0.9800
C18 H18B 0.9800
C18 H18C 0.9800
C24 C23 1.388(3)
C24 H24 0.9500
C19 H50 0.94(3)
C10 H10A 0.9800
C10 H10B 0.9800
C10 H10C 0.9800
C23 H23 0.9500
C29 C30 1.389(4)
C29 H29 0.9500
C1 H1A 0.9800
C1 H1B 0.9800
C1 H1C 0.9800
C15 H15A 0.9800
C15 H15B 0.9800
C15 H15C 0.9800
C8 H8A 0.9800
C8 H8B 0.9800
C8 H8C 0.9800
C12 H12A 0.9800
C12 H12B 0.9800
C12 H12C 0.9800
C35 H35 0.9500
C2 H2A 0.9800
C2 H2B 0.9800
C2 H2C 0.9800
C30 H30 0.9500
C17 H17A 0.9800
C17 H17B 0.9800
C17 H17C 0.9800
C4 H4A 0.9800
C4 H4B 0.9800
C4 H4C 0.9800
C9 H9A 0.9800
C9 H9B 0.9800
C9 H9C 0.9800
C16 H16A 0.9800
C16 H16B 0.9800
C16 H16C 0.9800
C11 H11A 0.9800
C11 H11B 0.9800
C11 H11C 0.9800
C3 H3A 0.9800
C3 H3B 0.9800
C3 H3C 0.9800
